data_4126754
loop_
_publ_author_name
'Wu, Yue'
'Shaker, Sammy'
'Brivio, Federico'
'Murugavel, Ramaswamy'
'Bristowe, Paul D.'
'Cheetham, Anthony K.'

_publ_section_title
;
 [Am]Mn(H2POO)3: A New Family of Hybrid Perovskites Based on the
 Hypophosphite Ligand.
;
_journal_name_full 'Journal of the American Chemical Society'
_journal_paper_doi 10.1021/jacs.7b09417
_journal_year 2017
_chemical_formula_moiety 'H12 Mn2 O12 P6, 2(C3 H5 N2)'
_chemical_formula_sum 'C6 H22 Mn2 N4 O12 P6'
_chemical_formula_weight 637.97
_chemical_name_systematic 'Imidazolium manganese hypophosphite'
_space_group_crystal_system monoclinic
_space_group_IT_number 14
_space_group_name_Hall '-P 2ybc'
_space_group_name_H-M_alt 'P 1 21/c 1'
_symmetry_space_group_name_Hall '-P 2ybc'
_symmetry_space_group_name_H-M 'P 1 21/c 1'
_atom_sites_solution_hydrogens geom
_atom_sites_solution_primary iterative
_audit_creation_date 2017-08-17
_audit_creation_method
;
Olex2 1.2
(compiled 2017.08.10 svn.r3458 for OlexSys, GUI svn.r5375)
;
_cell_angle_alpha 90
_cell_angle_beta 91.5497(17)
_cell_angle_gamma 90
_cell_formula_units_Z 4
_cell_length_a 9.6520(2)
_cell_length_b 12.7066(2)
_cell_length_c 18.4643(3)
_cell_measurement_reflns_used 3434
_cell_measurement_temperature 300.00(14)
_cell_measurement_theta_max 27.8160
_cell_measurement_theta_min 1.9480
_cell_volume 2263.71(7)
_computing_cell_refinement
;
CrysAlisPro, Agilent Technologies,
Version 1.171.37.34i (release 04-08-2014 CrysAlis171 .NET)
(compiled Aug  4 2014,14:34:23)
;
_computing_data_collection
;
CrysAlisPro, Agilent Technologies,
Version 1.171.37.34i (release 04-08-2014 CrysAlis171 .NET)
(compiled Aug  4 2014,14:34:23)
;
_computing_data_reduction
;
CrysAlisPro, Agilent Technologies,
Version 1.171.37.34i (release 04-08-2014 CrysAlis171 .NET)
(compiled Aug  4 2014,14:34:23)
;
_computing_molecular_graphics 'Olex2 (Dolomanov et al., 2009)'
_computing_publication_material 'Olex2 (Dolomanov et al., 2009)'
_computing_structure_refinement 'ShelXL (Sheldrick, 2015)'
_computing_structure_solution
;
Superflip (Palatinus & Chapuis, 2007;Palatinus & van der Lee, 2008;
Palatinus et al., 2012)
;
_diffrn_ambient_environment air
_diffrn_ambient_temperature 300.00(14)
_diffrn_detector 'CCD plate'
_diffrn_detector_area_resol_mean 16.1183
_diffrn_detector_type Eos
_diffrn_measured_fraction_theta_full 1.000
_diffrn_measured_fraction_theta_max 0.896
_diffrn_measurement_details
;
#__ type_ start__ end____ width___ exp.time_
  1 omega -118.00  -33.00   1.0000    7.7050
omega____ theta____ kappa____ phi______ frames
    -      -27.2013  178.0000 -150.0000 85

#__ type_ start__ end____ width___ exp.time_
  2 omega -107.00    9.00   1.0000    7.7050
omega____ theta____ kappa____ phi______ frames
    -      -27.2013  -77.0000   60.0000 116

#__ type_ start__ end____ width___ exp.time_
  3 omega  -20.00   53.00   1.0000    7.7050
omega____ theta____ kappa____ phi______ frames
    -      -27.2013   37.0000 -180.0000 73
;
_diffrn_measurement_device 'four-circle diffractometer'
_diffrn_measurement_device_type 'Xcalibur, Eos, Gemini ultra'
_diffrn_measurement_method '\w scans'
_diffrn_orient_matrix_UB_11 -0.0196069000
_diffrn_orient_matrix_UB_12 -0.0405404000
_diffrn_orient_matrix_UB_13 0.0240440000
_diffrn_orient_matrix_UB_21 0.0487953000
_diffrn_orient_matrix_UB_22 -0.0343437000
_diffrn_orient_matrix_UB_23 -0.0156357000
_diffrn_orient_matrix_UB_31 0.0513673000
_diffrn_orient_matrix_UB_32 0.0172185000
_diffrn_orient_matrix_UB_33 0.0255472000
_diffrn_radiation_monochromator graphite
_diffrn_radiation_probe x-ray
_diffrn_radiation_type MoK\a
_diffrn_radiation_wavelength 0.71073
_diffrn_reflns_av_R_equivalents 0.0218
_diffrn_reflns_av_unetI/netI 0.0383
_diffrn_reflns_Laue_measured_fraction_full 1.000
_diffrn_reflns_Laue_measured_fraction_max 0.896
_diffrn_reflns_limit_h_max 12
_diffrn_reflns_limit_h_min -12
_diffrn_reflns_limit_k_max 16
_diffrn_reflns_limit_k_min -7
_diffrn_reflns_limit_l_max 24
_diffrn_reflns_limit_l_min -20
_diffrn_reflns_number 9480
_diffrn_reflns_point_group_measured_fraction_full 1.000
_diffrn_reflns_point_group_measured_fraction_max 0.896
_diffrn_reflns_theta_full 25.242
_diffrn_reflns_theta_max 28.303
_diffrn_reflns_theta_min 1.946
_diffrn_source 'Enhance (Mo) X-ray Source'
_exptl_absorpt_coefficient_mu 1.599
_exptl_absorpt_correction_T_max 1.00000
_exptl_absorpt_correction_T_min 0.86235
_exptl_absorpt_correction_type multi-scan
_exptl_absorpt_process_details
;
CrysAlisPro, Agilent Technologies,
Version 1.171.37.34i (release 04-08-2014 CrysAlis171 .NET)
(compiled Aug  4 2014,14:34:23)
Empirical absorption correction using spherical harmonics,
 implemented in SCALE3 ABSPACK scaling algorithm.
;
_exptl_crystal_colour 'clear colourless'
_exptl_crystal_colour_lustre clear
_exptl_crystal_colour_primary colourless
_exptl_crystal_density_diffrn 1.872
_exptl_crystal_description
;
;
_exptl_crystal_F_000 1288
_exptl_crystal_size_max 0.411
_exptl_crystal_size_mid 0.177
_exptl_crystal_size_min 0.105
_refine_diff_density_max 0.440
_refine_diff_density_min -0.659
_refine_diff_density_rms 0.111
_refine_ls_extinction_method none
_refine_ls_goodness_of_fit_ref 1.059
_refine_ls_hydrogen_treatment constr
_refine_ls_matrix_type full
_refine_ls_number_parameters 271
_refine_ls_number_reflns 5033
_refine_ls_number_restraints 0
_refine_ls_restrained_S_all 1.059
_refine_ls_R_factor_all 0.0518
_refine_ls_R_factor_gt 0.0365
_refine_ls_shift/su_max 0.001
_refine_ls_shift/su_mean 0.000
_refine_ls_structure_factor_coef Fsqd
_refine_ls_weighting_details 'w=1/[\s^2^(Fo^2^)+(0.0338P)^2^+1.1665P] where P=(Fo^2^+2Fc^2^)/3'
_refine_ls_weighting_scheme calc
_refine_ls_wR_factor_gt 0.0801
_refine_ls_wR_factor_ref 0.0879
_reflns_Friedel_coverage 0.000
_reflns_number_gt 3994
_reflns_number_total 5033
_reflns_threshold_expression 'I > 2\s(I)'
_cod_data_source_file ja7b09417_si_006.cif
_cod_data_source_block ywsms-mnhypim-lvt_5_300_00
_cod_original_cell_volume 2263.72(8)
_cod_database_code 4126754
_shelx_shelxl_version_number 2016/6
_shelx_space_group_comment
;
The symmetry employed for this shelxl refinement is uniquely defined
by the following loop, which should always be used as a source of
symmetry information in preference to the above space-group names.
They are only intended as comments.
;
_shelx_estimated_absorpt_t_max 0.850
_shelx_estimated_absorpt_t_min 0.559
_reflns_odcompleteness_completeness 89.63
_reflns_odcompleteness_iscentric 1
_reflns_odcompleteness_theta 28.24
_olex2_refinement_description
;
1. Fixed Uiso
 At 1.2 times of:
  All C(H) groups, All N(H) groups, All P(H,H) groups
2.a Secondary CH2 refined with riding coordinates:
 P4(H4A,H4B), P7(H7A,H7B), P10(H10A,H10B), P13(H13A,H13B), P16(H16A,H16B),
 P19(H19A,H19B)
2.b Aromatic/amide H refined with riding coordinates:
 N22(H22), N27(H27), N25(H25), N29(H29), C24(H24), C23(H23), C30(H30),
 C21(H21), C28(H28), C26(H26)
;
_olex2_submission_special_instructions 'No special instructions were received'

loop_
_space_group_symop_operation_xyz
'x, y, z'
'-x, y+1/2, -z+1/2'
'-x, -y, -z'
'x, -y-1/2, z-1/2'

loop_
_atom_site_label
_atom_site_type_symbol
_atom_site_fract_x
_atom_site_fract_y
_atom_site_fract_z
_atom_site_U_iso_or_equiv
_atom_site_adp_type
_atom_site_occupancy
_atom_site_site_symmetry_order
_atom_site_calc_flag
_atom_site_refinement_flags_posn
Mn1 Mn 0.20282(4) 0.26471(3) 0.39395(2) 0.01657(10) Uani 1 1 d .
Mn2 Mn 0.28685(4) 0.74835(3) 0.35183(2) 0.01605(10) Uani 1 1 d .
P4 P -0.01946(8) 0.73514(6) 0.26177(4) 0.02366(17) Uani 1 1 d .
H4A H -0.051788 0.804264 0.317886 0.028 Uiso 1 1 calc R
H4B H -0.113784 0.651588 0.264048 0.028 Uiso 1 1 calc R
P7 P 0.34190(8) 0.50284(6) 0.41140(4) 0.02798(19) Uani 1 1 d .
H7A H 0.459936 0.438771 0.412378 0.034 Uiso 1 1 calc R
H7B H 0.336240 0.550918 0.479479 0.034 Uiso 1 1 calc R
P10 P 0.50692(8) 0.78033(7) 0.49970(4) 0.02484(17) Uani 1 1 d .
H10A H 0.476302 0.870629 0.539666 0.030 Uiso 1 1 calc R
H10B H 0.427573 0.697793 0.526921 0.030 Uiso 1 1 calc R
P13 P 0.08899(8) 0.76851(7) 0.50521(4) 0.02830(19) Uani 1 1 d .
H13A H 0.171552 0.766052 0.568699 0.034 Uiso 1 1 calc R
H13B H 0.071509 0.874293 0.485815 0.034 Uiso 1 1 calc R
P16 P 0.25945(8) 1.00269(6) 0.38169(5) 0.03049(19) Uani 1 1 d .
H16A H 0.381730 1.029177 0.346902 0.037 Uiso 1 1 calc R
H16B H 0.296068 0.978796 0.453707 0.037 Uiso 1 1 calc R
P19 P 0.50085(9) 0.72230(7) 0.21226(5) 0.0342(2) Uani 1 1 d .
H19A H 0.543329 0.629816 0.247573 0.041 Uiso 1 1 calc R
H19B H 0.402977 0.693472 0.158532 0.041 Uiso 1 1 calc R
O15 O 0.2041(2) 0.90542(16) 0.34744(11) 0.0326(5) Uani 1 1 d .
O9 O 0.4627(2) 0.79880(18) 0.42260(10) 0.0326(5) Uani 1 1 d .
O12 O 0.1663(2) 0.71509(19) 0.44677(12) 0.0379(5) Uani 1 1 d .
O6 O 0.2190(2) 0.43339(16) 0.40295(12) 0.0338(5) Uani 1 1 d .
O8 O 0.3625(2) 0.58729(16) 0.35667(11) 0.0315(5) Uani 1 1 d .
O3 O 0.1220(2) 0.69188(16) 0.27761(11) 0.0304(5) Uani 1 1 d .
O5 O -0.0433(2) 0.79191(17) 0.19154(11) 0.0336(5) Uani 1 1 d .
O18 O 0.4294(2) 0.78889(17) 0.26576(11) 0.0323(5) Uani 1 1 d .
O17 O 0.1700(2) 1.09798(17) 0.38210(13) 0.0408(6) Uani 1 1 d .
O20 O 0.6214(3) 0.7660(2) 0.17601(14) 0.0530(7) Uani 1 1 d .
O14 O -0.0492(2) 0.72462(18) 0.52196(11) 0.0354(5) Uani 1 1 d .
O11 O 0.6559(2) 0.7546(2) 0.51237(12) 0.0483(7) Uani 1 1 d .
N22 N 0.3278(3) 0.4029(2) 0.14869(14) 0.0339(6) Uani 1 1 d .
H22 H 0.391427 0.358268 0.138656 0.041 Uiso 1 1 calc R
N27 N -0.1118(3) 0.4599(2) 0.35481(15) 0.0402(7) Uani 1 1 d .
H27 H -0.062186 0.410192 0.337474 0.048 Uiso 1 1 calc R
N25 N 0.2088(3) 0.5148(2) 0.20539(14) 0.0337(6) Uani 1 1 d .
H25 H 0.181468 0.556059 0.239028 0.040 Uiso 1 1 calc R
N29 N -0.1723(3) 0.5918(2) 0.41652(13) 0.0331(6) Uani 1 1 d .
H29 H -0.169009 0.643531 0.446545 0.040 Uiso 1 1 calc R
C24 C 0.1453(3) 0.5024(3) 0.13949(18) 0.0370(8) Uani 1 1 d .
H24 H 0.065244 0.536136 0.122555 0.044 Uiso 1 1 calc R
C23 C 0.2209(3) 0.4317(3) 0.10354(17) 0.0365(8) Uani 1 1 d .
H23 H 0.203491 0.407130 0.056723 0.044 Uiso 1 1 calc R
C30 C -0.2854(3) 0.5622(3) 0.37616(17) 0.0380(8) Uani 1 1 d .
H30 H -0.372484 0.593561 0.375830 0.046 Uiso 1 1 calc R
C21 C 0.3184(3) 0.4539(3) 0.20977(17) 0.0354(8) Uani 1 1 d .
H21 H 0.379034 0.448055 0.249562 0.042 Uiso 1 1 calc R
C28 C -0.0695(3) 0.5290(3) 0.40238(17) 0.0380(8) Uani 1 1 d .
H28 H 0.019374 0.533083 0.422931 0.046 Uiso 1 1 calc R
C26 C -0.2471(4) 0.4787(3) 0.33683(18) 0.0418(9) Uani 1 1 d .
H26 H -0.302217 0.441191 0.303793 0.050 Uiso 1 1 calc R

loop_
_atom_site_aniso_label
_atom_site_aniso_U_11
_atom_site_aniso_U_22
_atom_site_aniso_U_33
_atom_site_aniso_U_23
_atom_site_aniso_U_13
_atom_site_aniso_U_12
Mn1 0.0153(2) 0.0162(2) 0.0183(2) -0.00123(16) 0.00268(15) -0.00080(16)
Mn2 0.0152(2) 0.0161(2) 0.0170(2) 0.00000(16) 0.00238(15) 0.00030(16)
P4 0.0208(4) 0.0282(4) 0.0219(4) 0.0021(3) -0.0014(3) 0.0019(3)
P7 0.0284(4) 0.0197(4) 0.0353(4) 0.0081(3) -0.0079(3) -0.0050(3)
P10 0.0232(4) 0.0316(4) 0.0196(3) 0.0034(3) -0.0023(3) -0.0028(3)
P13 0.0241(4) 0.0337(5) 0.0275(4) -0.0058(3) 0.0098(3) -0.0087(3)
P16 0.0266(4) 0.0177(4) 0.0472(5) -0.0037(4) 0.0009(4) -0.0009(3)
P19 0.0382(5) 0.0340(5) 0.0314(4) -0.0053(4) 0.0189(4) -0.0078(4)
O15 0.0350(12) 0.0197(11) 0.0427(13) -0.0073(9) -0.0044(10) 0.0047(9)
O9 0.0256(11) 0.0493(14) 0.0226(10) 0.0090(10) -0.0068(8) -0.0108(10)
O12 0.0334(12) 0.0438(14) 0.0375(12) 0.0001(11) 0.0202(10) 0.0003(11)
O6 0.0269(11) 0.0196(11) 0.0551(14) -0.0030(10) 0.0048(10) -0.0042(9)
O8 0.0316(11) 0.0213(11) 0.0422(12) 0.0103(10) 0.0126(10) 0.0064(9)
O3 0.0301(11) 0.0258(12) 0.0345(12) -0.0094(9) -0.0121(9) 0.0088(9)
O5 0.0355(12) 0.0309(12) 0.0338(12) 0.0131(10) -0.0134(10) -0.0092(10)
O18 0.0353(12) 0.0325(12) 0.0299(11) 0.0009(9) 0.0186(9) -0.0008(10)
O17 0.0361(13) 0.0183(11) 0.0679(16) -0.0058(11) 0.0011(12) 0.0024(10)
O20 0.0512(16) 0.0493(16) 0.0604(16) -0.0068(13) 0.0395(13) -0.0092(13)
O14 0.0272(11) 0.0436(14) 0.0362(12) -0.0114(10) 0.0164(9) -0.0113(10)
O11 0.0280(12) 0.081(2) 0.0350(13) 0.0193(12) -0.0099(10) -0.0011(12)
N22 0.0289(14) 0.0297(15) 0.0433(16) -0.0048(12) 0.0067(12) 0.0116(12)
N27 0.0476(18) 0.0306(16) 0.0428(16) -0.0039(13) 0.0119(14) 0.0145(14)
N25 0.0381(15) 0.0283(15) 0.0353(15) -0.0090(12) 0.0134(12) 0.0020(12)
N29 0.0422(16) 0.0296(15) 0.0277(14) -0.0089(11) 0.0062(12) -0.0038(13)
C24 0.0304(17) 0.036(2) 0.0441(19) 0.0059(16) 0.0011(14) 0.0055(15)
C23 0.0401(19) 0.042(2) 0.0277(16) -0.0034(15) 0.0039(14) -0.0013(16)
C30 0.0259(16) 0.046(2) 0.0428(19) 0.0044(16) 0.0054(14) 0.0054(15)
C21 0.0364(18) 0.0325(19) 0.0370(18) -0.0039(15) -0.0045(14) 0.0028(15)
C28 0.0284(17) 0.049(2) 0.0365(18) 0.0043(16) -0.0044(14) -0.0001(16)
C26 0.044(2) 0.043(2) 0.0382(19) -0.0089(16) -0.0059(16) -0.0128(17)

loop_
_atom_type_symbol
_atom_type_description
_atom_type_scat_dispersion_real
_atom_type_scat_dispersion_imag
_atom_type_scat_source
C C 0.0033 0.0016 'International Tables Vol C Tables 4.2.6.8 and 6.1.1.4'
H H 0.0000 0.0000 'International Tables Vol C Tables 4.2.6.8 and 6.1.1.4'
Mn Mn 0.3368 0.7283 'International Tables Vol C Tables 4.2.6.8 and 6.1.1.4'
N N 0.0061 0.0033 'International Tables Vol C Tables 4.2.6.8 and 6.1.1.4'
O O 0.0106 0.0060 'International Tables Vol C Tables 4.2.6.8 and 6.1.1.4'
P P 0.1023 0.0942 'International Tables Vol C Tables 4.2.6.8 and 6.1.1.4'

loop_
_geom_angle_atom_site_label_1
_geom_angle_atom_site_label_2
_geom_angle_atom_site_label_3
_geom_angle
_geom_angle_site_symmetry_1
_geom_angle_site_symmetry_3
O6 Mn1 O5 86.96(8) . 2_545
O6 Mn1 O20 88.99(9) . 2_645
O6 Mn1 O14 86.13(8) . 3_566
O6 Mn1 O11 90.46(9) . 3_666
O17 Mn1 O6 175.49(8) 1_545 .
O17 Mn1 O5 89.05(8) 1_545 2_545
O17 Mn1 O20 93.57(9) 1_545 2_645
O17 Mn1 O14 91.86(9) 1_545 3_566
O17 Mn1 O11 93.28(10) 1_545 3_666
O20 Mn1 O5 96.63(10) 2_645 2_545
O20 Mn1 O14 170.36(10) 2_645 3_566
O20 Mn1 O11 89.48(10) 2_645 3_666
O14 Mn1 O5 91.42(8) 3_566 2_545
O14 Mn1 O11 82.25(9) 3_566 3_666
O11 Mn1 O5 173.32(9) 3_666 2_545
O15 Mn2 O9 91.80(8) . .
O15 Mn2 O12 90.26(9) . .
O15 Mn2 O8 177.83(8) . .
O15 Mn2 O3 91.02(8) . .
O15 Mn2 O18 89.67(8) . .
O12 Mn2 O9 89.94(8) . .
O12 Mn2 O8 88.31(8) . .
O12 Mn2 O3 92.59(9) . .
O12 Mn2 O18 172.66(8) . .
O8 Mn2 O9 89.83(9) . .
O8 Mn2 O3 87.42(8) . .
O8 Mn2 O18 91.96(8) . .
O3 Mn2 O9 176.20(8) . .
O18 Mn2 O9 82.73(8) . .
O18 Mn2 O3 94.75(8) . .
O3 P4 O5 117.74(13) . .
O6 P7 O8 118.55(13) . .
O11 P10 O9 115.77(13) . .
O14 P13 O12 116.68(13) . .
O15 P16 O17 118.61(13) . .
O20 P19 O18 118.46(14) . .
P16 O15 Mn2 128.99(13) . .
P10 O9 Mn2 135.53(13) . .
P13 O12 Mn2 141.70(15) . .
P7 O6 Mn1 130.99(13) . .
P7 O8 Mn2 130.88(12) . .
P4 O3 Mn2 130.25(12) . .
P4 O5 Mn1 129.32(12) . 2
P19 O18 Mn2 131.35(13) . .
P16 O17 Mn1 135.88(14) . 1_565
P19 O20 Mn1 156.30(16) . 2_655
P13 O14 Mn1 139.17(13) . 3_566
P10 O11 Mn1 136.75(15) . 3_666
C21 N22 C23 109.1(3) . .
C28 N27 C26 109.2(3) . .
C21 N25 C24 109.4(3) . .
C28 N29 C30 109.0(3) . .
C23 C24 N25 106.4(3) . .
C24 C23 N22 106.9(3) . .
C26 C30 N29 106.6(3) . .
N22 C21 N25 108.3(3) . .
N27 C28 N29 108.7(3) . .
C30 C26 N27 106.5(3) . .

loop_
_geom_bond_atom_site_label_1
_geom_bond_atom_site_label_2
_geom_bond_distance
_geom_bond_site_symmetry_2
Mn1 O6 2.155(2) .
Mn1 O5 2.203(2) 2_545
Mn1 O17 2.153(2) 1_545
Mn1 O20 2.160(2) 2_645
Mn1 O14 2.1803(19) 3_566
Mn1 O11 2.187(2) 3_666
Mn2 O15 2.150(2) .
Mn2 O9 2.2086(19) .
Mn2 O12 2.172(2) .
Mn2 O8 2.174(2) .
Mn2 O3 2.1922(19) .
Mn2 O18 2.1916(19) .
P4 O3 1.494(2) .
P4 O5 1.496(2) .
P7 O6 1.483(2) .
P7 O8 1.491(2) .
P10 O9 1.4939(19) .
P10 O11 1.488(2) .
P13 O12 1.492(2) .
P13 O14 1.486(2) .
P16 O15 1.481(2) .
P16 O17 1.487(2) .
P19 O18 1.485(2) .
P19 O20 1.467(2) .
N22 C23 1.358(4) .
N22 C21 1.306(4) .
N27 C28 1.300(4) .
N27 C26 1.359(4) .
N25 C24 1.357(4) .
N25 C21 1.311(4) .
N29 C30 1.358(4) .
N29 C28 1.305(4) .
C24 C23 1.345(4) .
C30 C26 1.343(5) .
